data_2312687
loop_
_publ_author_name
'Simura, Rayko'
'Suzuki, Yamato'
'Yamane, Hisanori'

_publ_section_title
;
 Perovskite-related structures of Ba<sub>2</sub>YAlO<sub>5</sub> and the
 &#x3b2; and &#x3b1; phases of
 Ba<sub>6</sub>Y<sub>2</sub>Al<sub>4</sub>O<sub>15</sub> containing
 AlO<sub>4</sub> tetrahedra.
;
_journal_coeditor_code OP3025
_journal_issue 'Pt 11'
_journal_name_full 'Acta crystallographica. Section C, Structural chemistry'
_journal_page_first 464
_journal_page_last 471
_journal_paper_doi 10.1107/S2053229623008860
_journal_volume 79
_journal_year 2023
_chemical_formula_iupac 'Ba6 Y2 Al4 O15'
_chemical_formula_moiety 'Al4 Ba6 O15 Y2'
_chemical_formula_sum 'Al4 Ba6 O15 Y2'
_chemical_formula_weight 1349.78
_space_group_crystal_system monoclinic
_space_group_IT_number 6
_space_group_name_Hall 'P -2y'
_space_group_name_H-M_alt 'P 1 m 1'
_audit_creation_method 'APEX4 v2021.10-0'
_cell_angle_alpha 90
_cell_angle_beta 107.7940(10)
_cell_angle_gamma 90
_cell_formula_units_Z 1
_cell_length_a 5.9019(2)
_cell_length_b 7.8744(3)
_cell_length_c 9.6538(3)
_cell_measurement_reflns_used 5503
_cell_measurement_temperature 301.(2)
_cell_measurement_theta_max 27.4342
_cell_measurement_theta_min 2.2156
_cell_volume 427.19(3)
_computing_cell_refinement
;
SAINT (Bruker, 2019)
;
_computing_data_collection
;
APEX3 (Bruker, 2019)
;
_computing_data_reduction
;
SAINT (Bruker, 2019)
;
_computing_molecular_graphics
;
VESTA (Momma and Izumi, 2011)
;
_computing_structure_refinement
;
SHELXL2019 (Sheldrick, 2015b)
;
_computing_structure_solution
;
SHELXT (Sheldrick, 2015a)
;
_diffrn_ambient_temperature 301.(2)
_diffrn_detector_area_resol_mean 7.3910
_diffrn_measured_fraction_theta_full 1.000
_diffrn_measured_fraction_theta_max 1.000
_diffrn_measurement_device_type 'Bruker D8 QUEST'
_diffrn_measurement_method '\w and \f scan'
_diffrn_radiation_probe x-ray
_diffrn_radiation_type MoK\a
_diffrn_radiation_wavelength 0.71073
_diffrn_reflns_av_R_equivalents 0.0392
_diffrn_reflns_av_unetI/netI 0.0270
_diffrn_reflns_limit_h_max 7
_diffrn_reflns_limit_h_min -7
_diffrn_reflns_limit_k_max 10
_diffrn_reflns_limit_k_min -10
_diffrn_reflns_limit_l_max 12
_diffrn_reflns_limit_l_min -12
_diffrn_reflns_number 12475
_diffrn_reflns_theta_full 25.24
_diffrn_reflns_theta_max 27.43
_diffrn_reflns_theta_min 2.22
_diffrn_source 'sealed X-ray tube'
_exptl_absorpt_coefficient_mu 20.577
_exptl_absorpt_correction_T_max 0.70
_exptl_absorpt_correction_T_min 0.57
_exptl_absorpt_correction_type multi-scan
_exptl_absorpt_process_details
;
(SADABS; Bruker, 2019)
;
_exptl_crystal_colour colourless
_exptl_crystal_density_diffrn 5.247
_exptl_crystal_density_method 'not measured'
_exptl_crystal_description granular
_exptl_crystal_F_000 586
_exptl_crystal_size_max 0.036
_exptl_crystal_size_mid 0.025
_exptl_crystal_size_min 0.019
_refine_diff_density_max 1.322
_refine_diff_density_min -1.835
_refine_ls_abs_structure_details
;
Refined as an inversion twin
;
_refine_ls_abs_structure_Flack 0.54(3)
_refine_ls_extinction_method none
_refine_ls_goodness_of_fit_ref 1.101
_refine_ls_hydrogen_treatment undef
_refine_ls_matrix_type full
_refine_ls_number_parameters 100
_refine_ls_number_reflns 2097
_refine_ls_number_restraints 0
_refine_ls_restrained_S_all 1.101
_refine_ls_R_factor_all 0.0333
_refine_ls_R_factor_gt 0.0279
_refine_ls_shift/su_max 0.000
_refine_ls_shift/su_mean 0.000
_refine_ls_structure_factor_coef Fsqd
_refine_ls_weighting_details 'w=1/[\s^2^(Fo^2^)+(0.0125P)^2^+2.9474P] where P=(Fo^2^+2Fc^2^)/3'
_refine_ls_weighting_scheme calc
_refine_ls_wR_factor_gt 0.0571
_refine_ls_wR_factor_ref 0.0598
_reflns_number_gt 1868
_reflns_number_total 2097
_reflns_threshold_expression 'I > 2\s(I)'
_cod_data_source_file op3025sup1.cif
_cod_data_source_block aBa6Y2Al4O15
_cod_database_code 2312687

loop_
_space_group_symop_operation_xyz
'x, y, z'
'x, -y, z'

loop_
_atom_site_type_symbol
_atom_site_label
_atom_site_fract_x
_atom_site_fract_y
_atom_site_fract_z
_atom_site_U_iso_or_equiv
_atom_site_adp_type
_atom_site_calc_flag
_atom_site_occupancy
_atom_site_disorder_assembly
_atom_site_disorder_group
Ba Ba1 0.4671(19) 0.23574(19) 0.4810(13) 0.0205(4) Uani d 1 . .
Ba Ba2 0.1382(19) 0.2619(2) 0.8231(13) 0.0172(3) Uani d 1 . .
Ba Ba3 0.754(2) 0.2503(4) 0.1526(13) 0.0183(3) Uani d 0.5 . .
Ba Ba3B 0.852(2) 0.2500(4) 0.1528(13) 0.0183(3) Uani d 0.5 . .
Y Y1 0.964(2) 0.500000 0.4732(13) 0.0101(7) Uani d 1 . .
Y Y2 0.641(2) 0.000000 0.8282(13) 0.0059(6) Uani d 1 . .
Al Al1 0.322(3) 0.4724(17) 0.1837(18) 0.009(3) Uiso d 0.5 . .
Al Al2 0.286(3) 0.0370(14) 0.1124(17) 0.006(3) Uiso d 0.5 . .
Al Al3 0.617(2) 0.500000 0.7793(14) 0.0068(18) Uiso d 1 . .
Al Al4 0.000(2) 0.000000 0.5438(15) 0.0035(16) Uiso d 1 . .
O O1 0.310(5) 0.500000 0.653(2) 0.018(5) Uiso d 1 . .
O O2 0.449(4) 0.000000 -0.002(2) 0.018(4) Uiso d 1 . .
O O3 0.794(5) 0.500000 0.649(3) 0.021(5) Uiso d 1 . .
O O4 0.622(2) 0.500000 0.2981(12) 0.008(4) Uiso d 1 . .
O O5 0.954(4) 0.2002(19) 0.452(2) 0.014(3) Uiso d 1 . .
O O6 0.654(4) 0.2970(19) 0.8566(19) 0.015(3) Uiso d 1 . .
O O7 0.000000 0.000000 0.000000 0.021(5) Uiso d 1 . .
O O8 0.809(4) 0.000000 0.649(2) 0.005(4) Uiso d 1 . .
O O9 0.294(4) 0.000000 0.652(2) 0.007(4) Uiso d 1 . .
O O10 0.125(4) 0.500000 0.297(2) 0.011(4) Uiso d 1 . .
O O11 0.330(4) 0.071(3) 0.275(3) 0.027(5) Uiso d 0.5 . .
O O12 0.320(6) 0.252(4) 0.153(4) 0.024(4) Uiso d 0.5 . .
O O13 0.207(4) 0.429(3) 0.027(3) 0.030(5) Uiso d 0.5 . .

loop_
_atom_site_aniso_label
_atom_site_aniso_U_11
_atom_site_aniso_U_22
_atom_site_aniso_U_33
_atom_site_aniso_U_12
_atom_site_aniso_U_13
_atom_site_aniso_U_23
Ba1 0.0151(11) 0.0228(7) 0.0240(9) 0.0051(8) 0.0067(6) 0.0171(8)
Ba2 0.0081(9) 0.0238(7) 0.0217(6) 0.0032(7) 0.0073(5) 0.0101(7)
Ba3 0.0262(8) 0.0161(3) 0.0110(3) -0.0020(7) 0.0032(6) -0.0064(2)
Ba3B 0.0262(8) 0.0161(3) 0.0110(3) -0.0020(7) 0.0032(6) -0.0064(2)
Y1 0.0064(14) 0.0169(15) 0.0089(14) 0.000000 0.0050(9) 0.000000
Y2 0.0062(13) 0.0078(12) 0.0022(10) 0.000000 -0.0011(8) 0.000000

loop_
_atom_type_symbol
_atom_type_description
_atom_type_scat_dispersion_real
_atom_type_scat_dispersion_imag
_atom_type_scat_source
Al Al 0.0645 0.0514 'International Tables Vol C Tables 4.2.6.8 and 6.1.1.4'
Ba Ba -0.3244 2.2819 'International Tables Vol C Tables 4.2.6.8 and 6.1.1.4'
O O 0.0106 0.0060 'International Tables Vol C Tables 4.2.6.8 and 6.1.1.4'
Y Y -2.7962 3.5667 'International Tables Vol C Tables 4.2.6.8 and 6.1.1.4'

loop_
_geom_angle_atom_site_label_1
_geom_angle_atom_site_label_2
_geom_angle_atom_site_label_3
_geom_angle_site_symmetry_1
_geom_angle_site_symmetry_3
_geom_angle
_geom_angle_publ_flag
O11 Ba1 O8 . . 97.2(6) ?
O11 Ba1 O9 . . 92.2(6) ?
O8 Ba1 O9 . . 64.3(6) ?
O11 Ba1 O3 . . 150.1(7) ?
O8 Ba1 O3 . . 85.2(6) ?
O9 Ba1 O3 . . 115.2(6) ?
O11 Ba1 O5 . 1_455 77.7(6) ?
O8 Ba1 O5 . 1_455 121.0(5) ?
O9 Ba1 O5 . 1_455 57.4(5) ?
O3 Ba1 O5 . 1_455 126.4(6) ?
O11 Ba1 O5 . . 87.8(6) ?
O8 Ba1 O5 . . 57.3(5) ?
O9 Ba1 O5 . . 121.0(5) ?
O3 Ba1 O5 . . 68.4(6) ?
O5 Ba1 O5 1_455 . 165.1(6) ?
O11 Ba1 O1 . . 141.9(7) ?
O8 Ba1 O1 . . 115.0(5) ?
O9 Ba1 O1 . . 84.5(6) ?
O3 Ba1 O1 . . 57.8(7) ?
O5 Ba1 O1 1_455 . 68.6(6) ?
O5 Ba1 O1 . . 126.2(6) ?
O11 Ba1 O12 . . 37.6(8) ?
O8 Ba1 O12 . . 123.4(7) ?
O9 Ba1 O12 . . 126.3(7) ?
O3 Ba1 O12 . . 118.3(7) ?
O5 Ba1 O12 1_455 . 87.0(7) ?
O5 Ba1 O12 . . 83.2(7) ?
O1 Ba1 O12 . . 121.1(7) ?
O11 Ba1 O4 . . 88.5(6) ?
O8 Ba1 O4 . . 119.3(5) ?
O9 Ba1 O4 . . 176.2(4) ?
O3 Ba1 O4 . . 65.0(5) ?
O5 Ba1 O4 1_455 . 119.2(4) ?
O5 Ba1 O4 . . 62.7(4) ?
O1 Ba1 O4 . . 92.6(4) ?
O12 Ba1 O4 . . 53.4(7) ?
O11 Ba1 O10 . . 83.5(6) ?
O8 Ba1 O10 . . 176.6(5) ?
O9 Ba1 O10 . . 119.1(5) ?
O3 Ba1 O10 . . 92.6(4) ?
O5 Ba1 O10 1_455 . 62.4(4) ?
O5 Ba1 O10 . . 119.5(5) ?
O1 Ba1 O10 . . 65.7(5) ?
O12 Ba1 O10 . . 55.6(7) ?
O4 Ba1 O10 . . 57.3(4) ?
O11 Ba1 O11 . 2 17.4(7) ?
O8 Ba1 O11 . 2 81.8(5) ?
O9 Ba1 O11 . 2 78.1(5) ?
O3 Ba1 O11 . 2 154.8(6) ?
O5 Ba1 O11 1_455 2 78.8(5) ?
O5 Ba1 O11 . 2 86.4(5) ?
O1 Ba1 O11 . 2 147.4(6) ?
O12 Ba1 O11 . 2 54.6(8) ?
O4 Ba1 O11 . 2 103.2(4) ?
O10 Ba1 O11 . 2 99.3(4) ?
O11 Ba1 Al1 . . 68.9(6) ?
O8 Ba1 Al1 . . 144.2(5) ?
O9 Ba1 Al1 . . 145.0(5) ?
O3 Ba1 Al1 . . 91.9(4) ?
O5 Ba1 Al1 1_455 . 89.1(3) ?
O5 Ba1 Al1 . . 88.5(4) ?
O1 Ba1 Al1 . . 92.7(4) ?
O12 Ba1 Al1 . . 31.9(7) ?
O4 Ba1 Al1 . . 32.4(3) ?
O10 Ba1 Al1 . . 33.1(4) ?
O11 Ba1 Al1 2 . 86.2(4) ?
O13 Ba2 O1 1_556 . 96.7(6) ?
O13 Ba2 O3 1_556 1_455 92.1(6) ?
O1 Ba2 O3 . 1_455 63.4(7) ?
O13 Ba2 O2 1_556 1_556 89.5(6) ?
O1 Ba2 O2 . 1_556 121.4(6) ?
O3 Ba2 O2 1_455 1_556 174.7(6) ?
O13 Ba2 O7 1_556 1_556 84.8(6) ?
O1 Ba2 O7 . 1_556 175.0(5) ?
O3 Ba2 O7 1_455 1_556 121.4(5) ?
O2 Ba2 O7 1_556 1_556 53.8(4) ?
O13 Ba2 O9 1_556 . 150.7(7) ?
O1 Ba2 O9 . . 85.0(6) ?
O3 Ba2 O9 1_455 . 114.2(6) ?
O2 Ba2 O9 1_556 . 65.4(5) ?
O7 Ba2 O9 1_556 . 91.4(3) ?
O13 Ba2 O8 1_556 1_455 142.5(7) ?
O1 Ba2 O8 . 1_455 114.5(5) ?
O3 Ba2 O8 1_455 1_455 84.3(6) ?
O2 Ba2 O8 1_556 1_455 91.3(3) ?
O7 Ba2 O8 1_556 1_455 66.0(4) ?
O9 Ba2 O8 . 1_455 57.5(6) ?
O13 Ba2 O6 1_556 . 86.9(6) ?
O1 Ba2 O6 . . 58.2(6) ?
O3 Ba2 O6 1_455 . 121.1(6) ?
O2 Ba2 O6 1_556 . 64.0(4) ?
O7 Ba2 O6 1_556 . 117.2(3) ?
O9 Ba2 O6 . . 69.1(5) ?
O8 Ba2 O6 1_455 . 126.6(5) ?
O13 Ba2 O6 1_556 1_455 77.2(6) ?
O1 Ba2 O6 . 1_455 121.2(5) ?
O3 Ba2 O6 1_455 1_455 58.5(6) ?
O2 Ba2 O6 1_556 1_455 117.1(5) ?
O7 Ba2 O6 1_556 1_455 63.8(3) ?
O9 Ba2 O6 . 1_455 126.6(5) ?
O8 Ba2 O6 1_455 1_455 69.1(5) ?
O6 Ba2 O6 . 1_455 164.0(6) ?
O13 Ba2 O12 1_556 1_556 37.0(8) ?
O1 Ba2 O12 . 1_556 122.8(8) ?
O3 Ba2 O12 1_455 1_556 125.9(8) ?
O2 Ba2 O12 1_556 1_556 54.5(7) ?
O7 Ba2 O12 1_556 1_556 56.4(6) ?
O9 Ba2 O12 . 1_556 119.8(7) ?
O8 Ba2 O12 1_455 1_556 122.3(7) ?
O6 Ba2 O12 . 1_556 82.3(7) ?
O6 Ba2 O12 1_455 1_556 86.1(7) ?
O13 Ba2 O13 1_556 2_566 17.4(7) ?
O1 Ba2 O13 . 2_566 81.3(5) ?
O3 Ba2 O13 1_455 2_566 77.9(5) ?
O2 Ba2 O13 1_556 2_566 104.5(5) ?
O7 Ba2 O13 1_556 2_566 100.9(4) ?
O9 Ba2 O13 . 2_566 154.8(5) ?
O8 Ba2 O13 1_455 2_566 147.6(6) ?
O6 Ba2 O13 . 2_566 85.8(5) ?
O6 Ba2 O13 1_455 2_566 78.5(5) ?
O12 Ba2 O13 1_556 2_566 54.1(7) ?
O13 Ba2 Al2 1_556 1_556 68.7(6) ?
O1 Ba2 Al2 . 1_556 144.2(5) ?
O3 Ba2 Al2 1_455 1_556 145.3(6) ?
O2 Ba2 Al2 1_556 1_556 31.8(4) ?
O7 Ba2 Al2 1_556 1_556 32.4(3) ?
O9 Ba2 Al2 . 1_556 93.0(3) ?
O8 Ba2 Al2 1_455 1_556 93.7(4) ?
O6 Ba2 Al2 . 1_556 87.7(3) ?
O6 Ba2 Al2 1_455 1_556 88.4(4) ?
O12 Ba2 Al2 1_556 1_556 32.3(7) ?
O13 Ba2 Al2 2_566 1_556 86.1(4) ?
Ba3B Ba3 O12 . . 179.8(10) ?
Ba3B Ba3 O4 . . 117.0(5) ?
O12 Ba3 O4 . . 62.8(8) ?
Ba3B Ba3 O6 . 1_554 84.3(5) ?
O12 Ba3 O6 . 1_554 95.9(10) ?
O4 Ba3 O6 . 1_554 116.3(4) ?
Ba3B Ba3 O2 . . 118.8(5) ?
O12 Ba3 O2 . . 61.3(9) ?
O4 Ba3 O2 . . 124.1(5) ?
O6 Ba3 O2 1_554 . 68.9(5) ?
Ba3B Ba3 O5 . . 83.8(5) ?
O12 Ba3 O5 . . 96.1(9) ?
O4 Ba3 O5 . . 70.0(4) ?
O6 Ba3 O5 1_554 . 168.0(7) ?
O2 Ba3 O5 . . 117.1(5) ?
Ba3B Ba3 O10 . 1_655 53.4(5) ?
O12 Ba3 O10 . 1_655 126.4(9) ?
O4 Ba3 O10 . 1_655 63.6(4) ?
O6 Ba3 O10 1_554 1_655 106.9(5) ?
O2 Ba3 O10 . 1_655 172.1(7) ?
O5 Ba3 O10 . 1_655 65.8(4) ?
Ba3B Ba3 O7 . 1_655 51.8(4) ?
O12 Ba3 O7 . 1_655 128.4(8) ?
O4 Ba3 O7 . 1_655 168.7(4) ?
O6 Ba3 O7 1_554 1_655 64.7(4) ?
O2 Ba3 O7 . 1_655 67.1(4) ?
O5 Ba3 O7 . 1_655 107.1(4) ?
O10 Ba3 O7 1_655 1_655 105.1(4) ?
Ba3B Ba3 Al2 . . 146.8(4) ?
O12 Ba3 Al2 . . 33.4(8) ?
O4 Ba3 Al2 . . 94.1(4) ?
O6 Ba3 Al2 1_554 . 92.4(4) ?
O2 Ba3 Al2 . . 32.5(5) ?
O5 Ba3 Al2 . . 97.4(4) ?
O10 Ba3 Al2 1_655 . 155.2(4) ?
O7 Ba3 Al2 1_655 . 97.1(3) ?
Ba3B Ba3 Al1 . . 146.4(5) ?
O12 Ba3 Al1 . . 33.5(8) ?
O4 Ba3 Al1 . . 34.3(3) ?
O6 Ba3 Al1 1_554 . 95.8(4) ?
O2 Ba3 Al1 . . 92.0(5) ?
O5 Ba3 Al1 . . 94.4(4) ?
O10 Ba3 Al1 1_655 . 95.2(4) ?
O7 Ba3 Al1 1_655 . 155.0(3) ?
Al2 Ba3 Al1 . . 66.9(3) ?
Ba3B Ba3 Al1 . 2_565 140.4(5) ?
O12 Ba3 Al1 . 2_565 39.5(8) ?
O4 Ba3 Al1 . 2_565 30.9(3) ?
O6 Ba3 Al1 1_554 2_565 94.4(4) ?
O2 Ba3 Al1 . 2_565 97.0(4) ?
O5 Ba3 Al1 . 2_565 95.1(4) ?
O10 Ba3 Al1 1_655 2_565 90.0(4) ?
O7 Ba3 Al1 1_655 2_565 156.8(3) ?
Al2 Ba3 Al1 . 2_565 72.8(4) ?
Al1 Ba3 Al1 . 2_565 6.1(4) ?
Ba3B Ba3 Al2 . 2 138.9(4) ?
O12 Ba3 Al2 . 2 41.3(8) ?
O4 Ba3 Al2 . 2 100.8(4) ?
O6 Ba3 Al2 1_554 2 93.4(4) ?
O2 Ba3 Al2 . 2 28.6(4) ?
O5 Ba3 Al2 . 2 95.3(4) ?
O10 Ba3 Al2 1_655 2 158.2(4) ?
O7 Ba3 Al2 1_655 2 90.3(2) ?
Al2 Ba3 Al2 . 2 8.1(3) ?
Al1 Ba3 Al2 . 2 74.8(4) ?
Al1 Ba3 Al2 2_565 2 80.7(3) ?
Ba3 Ba3B O10 . 1_655 116.5(5) ?
Ba3 Ba3B O7 . 1_655 118.7(4) ?
O10 Ba3B O7 1_655 1_655 124.8(5) ?
Ba3 Ba3B O12 . 1_655 179.4(9) ?
O10 Ba3B O12 1_655 1_655 63.2(8) ?
O7 Ba3B O12 1_655 1_655 61.6(8) ?
Ba3 Ba3B O6 . 1_554 83.7(5) ?
O10 Ba3B O6 1_655 1_554 116.1(5) ?
O7 Ba3B O6 1_655 1_554 69.2(4) ?
O12 Ba3B O6 1_655 1_554 96.0(8) ?
Ba3 Ba3B O5 . . 84.3(5) ?
O10 Ba3B O5 1_655 . 70.1(5) ?
O7 Ba3B O5 1_655 . 116.8(4) ?
O12 Ba3B O5 1_655 . 96.0(9) ?
O6 Ba3B O5 1_554 . 168.0(7) ?
Ba3 Ba3B O4 . . 53.0(4) ?
O10 Ba3B O4 1_655 . 63.5(4) ?
O7 Ba3B O4 1_655 . 171.6(4) ?
O12 Ba3B O4 1_655 . 126.7(8) ?
O6 Ba3B O4 1_554 . 106.8(4) ?
O5 Ba3B O4 . . 65.8(4) ?
Ba3 Ba3B O11 . 1_655 144.0(6) ?
O10 Ba3B O11 1_655 1_655 78.4(5) ?
O7 Ba3B O11 1_655 1_655 58.1(4) ?
O12 Ba3B O11 1_655 1_655 36.6(8) ?
O6 Ba3B O11 1_554 1_655 120.8(6) ?
O5 Ba3B O11 . 1_655 69.7(6) ?
O4 Ba3B O11 . 1_655 128.7(5) ?
Ba3 Ba3B O13 . 1_655 143.3(5) ?
O10 Ba3B O13 1_655 1_655 59.1(6) ?
O7 Ba3B O13 1_655 1_655 75.5(5) ?
O12 Ba3B O13 1_655 1_655 36.1(8) ?
O6 Ba3B O13 1_554 1_655 69.7(5) ?
O5 Ba3B O13 . 1_655 121.1(6) ?
O4 Ba3B O13 . 1_655 110.4(5) ?
O11 Ba3B O13 1_655 1_655 72.7(5) ?
Ba3 Ba3B O2 . . 51.7(5) ?
O10 Ba3B O2 1_655 . 168.1(6) ?
O7 Ba3B O2 1_655 . 67.0(4) ?
O12 Ba3B O2 1_655 . 128.6(8) ?
O6 Ba3B O2 1_554 . 64.3(5) ?
O5 Ba3B O2 . . 107.5(5) ?
O4 Ba3B O2 . . 104.7(4) ?
O11 Ba3B O2 1_655 . 112.1(5) ?
O13 Ba3B O2 1_655 . 128.2(5) ?
Ba3 Ba3B O12 . . 0.2(8) ?
O10 Ba3B O12 1_655 . 116.3(8) ?
O7 Ba3B O12 1_655 . 118.9(7) ?
O12 Ba3B O12 1_655 . 179.3(13) ?
O6 Ba3B O12 1_554 . 83.8(8) ?
O5 Ba3B O12 . . 84.2(7) ?
O4 Ba3B O12 . . 52.8(7) ?
O11 Ba3B O12 1_655 . 144.0(8) ?
O13 Ba3B O12 1_655 . 143.3(8) ?
O2 Ba3B O12 . . 51.9(7) ?
Ba3 Ba3B Al2 . 1_655 147.5(4) ?
O10 Ba3B Al2 1_655 1_655 94.2(4) ?
O7 Ba3B Al2 1_655 1_655 32.9(3) ?
O12 Ba3B Al2 1_655 1_655 33.0(7) ?
O6 Ba3B Al2 1_554 1_655 92.6(4) ?
O5 Ba3B Al2 . 1_655 97.3(4) ?
O4 Ba3B Al2 . 1_655 155.1(3) ?
O11 Ba3B Al2 1_655 1_655 28.5(4) ?
O13 Ba3B Al2 1_655 1_655 61.4(5) ?
O2 Ba3B Al2 . 1_655 97.7(4) ?
O12 Ba3B Al2 . 1_655 147.6(7) ?
O10 Y1 O4 1_655 . 85.2(6) ?
O10 Y1 O3 1_655 . 179.0(9) ?
O4 Y1 O3 . . 93.8(8) ?
O10 Y1 O1 1_655 1_655 95.4(8) ?
O4 Y1 O1 . 1_655 179.4(8) ?
O3 Y1 O1 . 1_655 85.6(10) ?
O10 Y1 O5 1_655 2_565 86.5(4) ?
O4 Y1 O5 . 2_565 86.6(4) ?
O3 Y1 O5 . 2_565 93.5(4) ?
O1 Y1 O5 1_655 2_565 93.4(4) ?
O10 Y1 O5 1_655 . 86.5(4) ?
O4 Y1 O5 . . 86.6(4) ?
O3 Y1 O5 . . 93.5(4) ?
O1 Y1 O5 1_655 . 93.5(4) ?
O5 Y1 O5 2_565 . 170.6(8) ?
O10 Y1 Ba3B 1_655 2_565 48.1(3) ?
O4 Y1 Ba3B . 2_565 56.6(3) ?
O3 Y1 Ba3B . 2_565 131.3(5) ?
O1 Y1 Ba3B 1_655 2_565 123.9(5) ?
O5 Y1 Ba3B 2_565 2_565 51.7(4) ?
O5 Y1 Ba3B . 2_565 118.9(4) ?
O10 Y1 Ba3B 1_655 . 48.1(3) ?
O4 Y1 Ba3B . . 56.6(3) ?
O3 Y1 Ba3B . . 131.3(5) ?
O1 Y1 Ba3B 1_655 . 123.9(5) ?
O5 Y1 Ba3B 2_565 . 118.9(4) ?
O5 Y1 Ba3B . . 51.7(4) ?
Ba3B Y1 Ba3B 2_565 . 67.26(17) ?
O10 Y1 Ba3 1_655 . 56.0(3) ?
O4 Y1 Ba3 . . 48.5(3) ?
O3 Y1 Ba3 . . 123.2(5) ?
O1 Y1 Ba3 1_655 . 131.9(5) ?
O5 Y1 Ba3 2_565 . 118.9(4) ?
O5 Y1 Ba3 . . 51.7(4) ?
Ba3B Y1 Ba3 2_565 . 68.03(15) ?
Ba3B Y1 Ba3 . . 9.36(3) ?
O10 Y1 Ba3 1_655 2_565 56.0(3) ?
O4 Y1 Ba3 . 2_565 48.5(3) ?
O3 Y1 Ba3 . 2_565 123.2(5) ?
O1 Y1 Ba3 1_655 2_565 131.9(5) ?
O5 Y1 Ba3 2_565 2_565 51.7(4) ?
O5 Y1 Ba3 . 2_565 118.9(4) ?
Ba3B Y1 Ba3 2_565 2_565 9.36(3) ?
Ba3B Y1 Ba3 . 2_565 68.03(15) ?
Ba3 Y1 Ba3 . 2_565 67.16(16) ?
O10 Y1 Ba1 1_655 2_665 57.7(3) ?
O4 Y1 Ba1 . 2_665 124.9(3) ?
O3 Y1 Ba1 . 2_665 123.0(5) ?
O1 Y1 Ba1 1_655 2_665 55.6(5) ?
O5 Y1 Ba1 2_565 2_665 55.0(4) ?
O5 Y1 Ba1 . 2_665 125.1(5) ?
Ba3B Y1 Ba1 2_565 2_665 68.35(11) ?
Ba3B Y1 Ba1 . 2_665 105.64(18) ?
Ba3 Y1 Ba1 . 2_665 113.74(18) ?
Ba3 Y1 Ba1 2_565 2_665 76.39(11) ?
O10 Y1 Ba1 1_655 1_655 57.7(3) ?
O4 Y1 Ba1 . 1_655 124.9(3) ?
O3 Y1 Ba1 . 1_655 123.0(5) ?
O1 Y1 Ba1 1_655 1_655 55.6(5) ?
O5 Y1 Ba1 2_565 1_655 125.1(5) ?
O5 Y1 Ba1 . 1_655 55.0(4) ?
Ba3B Y1 Ba1 2_565 1_655 105.64(18) ?
Ba3B Y1 Ba1 . 1_655 68.35(11) ?
Ba3 Y1 Ba1 . 1_655 76.39(11) ?
Ba3 Y1 Ba1 2_565 1_655 113.74(18) ?
Ba1 Y1 Ba1 2_665 1_655 70.42(11) ?
O9 Y2 O8 . . 86.1(8) ?
O9 Y2 O7 . 1_656 177.9(7) ?
O8 Y2 O7 . 1_656 91.7(7) ?
O9 Y2 O2 . 1_556 90.2(8) ?
O8 Y2 O2 . 1_556 176.4(8) ?
O7 Y2 O2 1_656 1_556 91.9(6) ?
O9 Y2 O6 . 2 94.5(4) ?
O8 Y2 O6 . 2 94.8(4) ?
O7 Y2 O6 1_656 2 85.7(4) ?
O2 Y2 O6 1_556 2 85.5(4) ?
O9 Y2 O6 . . 94.5(4) ?
O8 Y2 O6 . . 94.8(4) ?
O7 Y2 O6 1_656 . 85.7(4) ?
O2 Y2 O6 1_556 . 85.5(4) ?
O6 Y2 O6 2 . 167.2(7) ?
O9 Y2 Ba3B . 1_556 131.3(4) ?
O8 Y2 Ba3B . 1_556 123.8(4) ?
O7 Y2 Ba3B 1_656 1_556 50.2(3) ?
O2 Y2 Ba3B 1_556 1_556 58.9(4) ?
O6 Y2 Ba3B 2 1_556 117.0(4) ?
O6 Y2 Ba3B . 1_556 50.4(3) ?
O9 Y2 Ba3B . 2_556 131.3(4) ?
O8 Y2 Ba3B . 2_556 123.8(4) ?
O7 Y2 Ba3B 1_656 2_556 50.2(3) ?
O2 Y2 Ba3B 1_556 2_556 58.9(4) ?
O6 Y2 Ba3B 2 2_556 50.4(3) ?
O6 Y2 Ba3B . 2_556 117.0(4) ?
Ba3B Y2 Ba3B 1_556 2_556 66.59(16) ?
O9 Y2 Ba3 . 1_556 123.2(5) ?
O8 Y2 Ba3 . 1_556 131.8(4) ?
O7 Y2 Ba3 1_656 1_556 58.4(3) ?
O2 Y2 Ba3 1_556 1_556 50.7(4) ?
O6 Y2 Ba3 2 1_556 117.0(4) ?
O6 Y2 Ba3 . 1_556 50.3(3) ?
Ba3B Y2 Ba3 1_556 1_556 9.27(3) ?
Ba3B Y2 Ba3 2_556 1_556 67.44(15) ?
O9 Y2 Ba3 . 2_556 123.2(5) ?
O8 Y2 Ba3 . 2_556 131.8(4) ?
O7 Y2 Ba3 1_656 2_556 58.4(3) ?
O2 Y2 Ba3 1_556 2_556 50.7(4) ?
O6 Y2 Ba3 2 2_556 50.3(3) ?
O6 Y2 Ba3 . 2_556 117.0(4) ?
Ba3B Y2 Ba3 1_556 2_556 67.44(15) ?
Ba3B Y2 Ba3 2_556 2_556 9.27(3) ?
Ba3 Y2 Ba3 1_556 2_556 66.67(16) ?
O9 Y2 Ba2 . 1_655 123.6(4) ?
O8 Y2 Ba2 . 1_655 55.6(4) ?
O7 Y2 Ba2 1_656 1_655 54.9(3) ?
O2 Y2 Ba2 1_556 1_655 127.0(4) ?
O6 Y2 Ba2 2 1_655 125.0(5) ?
O6 Y2 Ba2 . 1_655 55.5(4) ?
Ba3B Y2 Ba2 1_556 1_655 68.31(10) ?
Ba3B Y2 Ba2 2_556 1_655 105.06(16) ?
Ba3 Y2 Ba2 1_556 1_655 76.26(10) ?
Ba3 Y2 Ba2 2_556 1_655 113.11(17) ?
O9 Y2 Ba2 . 2_655 123.6(4) ?
O8 Y2 Ba2 . 2_655 55.6(4) ?
O7 Y2 Ba2 1_656 2_655 54.9(3) ?
O2 Y2 Ba2 1_556 2_655 127.0(4) ?
O6 Y2 Ba2 2 2_655 55.5(4) ?
O6 Y2 Ba2 . 2_655 125.0(5) ?
Ba3B Y2 Ba2 1_556 2_655 105.06(16) ?
Ba3B Y2 Ba2 2_556 2_655 68.31(10) ?
Ba3 Y2 Ba2 1_556 2_655 113.11(17) ?
Ba3 Y2 Ba2 2_556 2_655 76.26(10) ?
Ba2 Y2 Ba2 1_655 2_655 69.96(11) ?
Al1 Al1 O13 2_565 . 103.4(10) ?
Al1 Al1 O13 2_565 2_565 61.7(8) ?
O13 Al1 O13 . 2_565 41.6(16) ?
Al1 Al1 O12 2_565 . 170.2(13) ?
O13 Al1 O12 . . 67.8(16) ?
O13 Al1 O12 2_565 . 109.3(16) ?
Al1 Al1 O4 2_565 . 83.0(4) ?
O13 Al1 O4 . . 135.0(12) ?
O13 Al1 O4 2_565 . 123.9(11) ?
O12 Al1 O4 . . 100.2(13) ?
Al1 Al1 O10 2_565 . 83.2(4) ?
O13 Al1 O10 . . 117.2(12) ?
O13 Al1 O10 2_565 . 109.4(11) ?
O12 Al1 O10 . . 104.4(13) ?
O4 Al1 O10 . . 107.8(9) ?
Al1 Al1 O12 2_565 2_565 7.8(10) ?
O13 Al1 O12 . 2_565 96.3(14) ?
O13 Al1 O12 2_565 2_565 54.7(13) ?
O12 Al1 O12 . 2_565 162.(2) ?
O4 Al1 O12 . 2_565 85.8(11) ?
O10 Al1 O12 . 2_565 89.3(10) ?
Al1 Al1 Ba3 2_565 . 123.3(3) ?
O13 Al1 Ba3 . . 84.5(10) ?
O13 Al1 Ba3 2_565 . 106.8(9) ?
O12 Al1 Ba3 . . 53.4(11) ?
O4 Al1 Ba3 . . 56.9(5) ?
O10 Al1 Ba3 . . 142.5(7) ?
O12 Al1 Ba3 2_565 . 120.0(10) ?
Al1 Al1 Ba3B 2_565 1_455 123.0(3) ?
O13 Al1 Ba3B . 1_455 70.7(9) ?
O13 Al1 Ba3B 2_565 1_455 94.2(9) ?
O12 Al1 Ba3B . 1_455 59.2(12) ?
O4 Al1 Ba3B . 1_455 141.8(7) ?
O10 Al1 Ba3B . 1_455 55.6(5) ?
O12 Al1 Ba3B 2_565 1_455 124.1(10) ?
Ba3 Al1 Ba3B . 1_455 112.6(4) ?
Al1 Al1 Ba1 2_565 . 124.3(2) ?
O13 Al1 Ba1 . . 131.6(11) ?
O13 Al1 Ba1 2_565 . 170.4(9) ?
O12 Al1 Ba1 . . 65.1(13) ?
O4 Al1 Ba1 . . 65.7(5) ?
O10 Al1 Ba1 . . 66.1(5) ?
O12 Al1 Ba1 2_565 . 131.8(11) ?
Ba3 Al1 Ba1 . . 76.6(3) ?
Ba3B Al1 Ba1 1_455 . 76.2(3) ?
Al1 Al1 Ba3 2_565 2_565 50.6(2) ?
O13 Al1 Ba3 . 2_565 100.2(10) ?
O13 Al1 Ba3 2_565 2_565 74.1(8) ?
O12 Al1 Ba3 . 2_565 125.1(12) ?
O4 Al1 Ba3 . 2_565 49.9(4) ?
O10 Al1 Ba3 . 2_565 126.8(6) ?
O12 Al1 Ba3 2_565 2_565 48.0(9) ?
Ba3 Al1 Ba3 . 2_565 72.7(3) ?
Ba3B Al1 Ba3 1_455 2_565 168.3(4) ?
Ba1 Al1 Ba3 . 2_565 115.5(3) ?
Al1 Al1 Ba3B 2_565 2_465 50.9(2) ?
O13 Al1 Ba3B . 2_465 87.5(10) ?
O13 Al1 Ba3B 2_565 2_465 62.0(9) ?
O12 Al1 Ba3B . 2_465 130.1(12) ?
O4 Al1 Ba3B . 2_465 126.2(6) ?
O10 Al1 Ba3B . 2_465 48.9(5) ?
O12 Al1 Ba3B 2_565 2_465 52.7(9) ?
Ba3 Al1 Ba3B . 2_465 168.6(5) ?
Ba3B Al1 Ba3B 1_455 2_465 72.1(3) ?
Ba1 Al1 Ba3B . 2_465 114.7(4) ?
Ba3 Al1 Ba3B 2_565 2_465 100.8(3) ?
Al2 Al2 O11 2 . 99.9(9) ?
Al2 Al2 O2 2 . 80.1(4) ?
O11 Al2 O2 . . 138.1(12) ?
Al2 Al2 O7 2 . 80.3(4) ?
O11 Al2 O7 . . 119.9(11) ?
O2 Al2 O7 . . 101.6(9) ?
Al2 Al2 O11 2 2 60.8(8) ?
O11 Al2 O11 . 2 39.2(14) ?
O2 Al2 O11 . 2 123.3(10) ?
O7 Al2 O11 . 2 109.5(10) ?
Al2 Al2 O12 2 . 167.4(13) ?
O11 Al2 O12 . . 68.4(15) ?
O2 Al2 O12 . . 105.2(13) ?
O7 Al2 O12 . . 109.2(13) ?
O11 Al2 O12 2 . 107.4(15) ?
Al2 Al2 O12 2 2 9.4(10) ?
O11 Al2 O12 . 2 91.1(13) ?
O2 Al2 O12 . 2 84.4(10) ?
O7 Al2 O12 . 2 87.6(10) ?
O11 Al2 O12 2 2 52.0(11) ?
O12 Al2 O12 . 2 158.(2) ?
Al2 Al2 Ba3 2 . 122.2(2) ?
O11 Al2 Ba3 . . 85.1(9) ?
O2 Al2 Ba3 . . 61.5(6) ?
O7 Al2 Ba3 . . 144.8(6) ?
O11 Al2 Ba3 2 . 105.4(8) ?
O12 Al2 Ba3 . . 54.2(12) ?
O12 Al2 Ba3 2 . 118.5(10) ?
Al2 Al2 Ba3B 2 1_455 121.8(2) ?
O11 Al2 Ba3B . 1_455 71.0(9) ?
O2 Al2 Ba3B . 1_455 143.8(8) ?
O7 Al2 Ba3B . 1_455 59.9(4) ?
O11 Al2 Ba3B 2 1_455 92.8(8) ?
O12 Al2 Ba3B . 1_455 60.1(12) ?
O12 Al2 Ba3B 2 1_455 122.1(10) ?
Ba3 Al2 Ba3B . 1_455 114.3(4) ?
Al2 Al2 Ba2 2 1_554 123.66(19) ?
O11 Al2 Ba2 . 1_554 135.6(10) ?
O2 Al2 Ba2 . 1_554 65.4(6) ?
O7 Al2 Ba2 . 1_554 65.9(5) ?
O11 Al2 Ba2 2 1_554 171.3(9) ?
O12 Al2 Ba2 . 1_554 68.7(13) ?
O12 Al2 Ba2 2 1_554 132.9(10) ?
Ba3 Al2 Ba2 . 1_554 78.9(3) ?
Ba3B Al2 Ba2 1_455 1_554 78.5(3) ?
Al2 Al2 Ba3 2 2 49.72(19) ?
O11 Al2 Ba3 . 2 96.7(9) ?
O2 Al2 Ba3 . 2 51.4(6) ?
O7 Al2 Ba3 . 2 123.2(5) ?
O11 Al2 Ba3 2 2 71.9(8) ?
O12 Al2 Ba3 . 2 124.9(12) ?
O12 Al2 Ba3 2 2 47.0(9) ?
Ba3 Al2 Ba3 . 2 72.5(3) ?
Ba3B Al2 Ba3 1_455 2 164.7(4) ?
Ba2 Al2 Ba3 1_554 2 116.8(3) ?
Al2 Al2 Ba3B 2 2_455 50.12(19) ?
O11 Al2 Ba3B . 2_455 84.2(9) ?
O2 Al2 Ba3B . 2_455 122.5(6) ?
O7 Al2 Ba3B . 2_455 50.1(4) ?
O11 Al2 Ba3B 2 2_455 59.9(8) ?
O12 Al2 Ba3B . 2_455 129.8(12) ?
O12 Al2 Ba3B 2 2_455 51.5(9) ?
Ba3 Al2 Ba3B . 2_455 165.1(4) ?
Ba3B Al2 Ba3B 1_455 2_455 71.7(3) ?
Ba2 Al2 Ba3B 1_554 2_455 116.0(3) ?
Ba3 Al2 Ba3B 2 2_455 98.5(3) ?
O6 Al3 O6 2_565 . 132.1(10) ?
O6 Al3 O1 2_565 . 104.5(6) ?
O6 Al3 O1 . . 104.5(6) ?
O6 Al3 O3 2_565 . 105.4(6) ?
O6 Al3 O3 . . 105.4(6) ?
O1 Al3 O3 . . 101.3(12) ?
O6 Al3 Ba1 2_565 . 151.2(5) ?
O6 Al3 Ba1 . . 76.8(5) ?
O1 Al3 Ba1 . . 60.0(6) ?
O3 Al3 Ba1 . . 59.4(6) ?
O6 Al3 Ba1 2_565 2_565 76.8(5) ?
O6 Al3 Ba1 . 2_565 151.2(5) ?
O1 Al3 Ba1 . 2_565 60.0(6) ?
O3 Al3 Ba1 . 2_565 59.4(6) ?
Ba1 Al3 Ba1 . 2_565 74.40(14) ?
O6 Al3 Ba2 2_565 2_665 58.0(6) ?
O6 Al3 Ba2 . 2_665 116.5(6) ?
O1 Al3 Ba2 . 2_665 136.5(5) ?
O3 Al3 Ba2 . 2_665 55.3(6) ?
Ba1 Al3 Ba2 . 2_665 114.6(2) ?
Ba1 Al3 Ba2 2_565 2_665 76.72(12) ?
O6 Al3 Ba2 2_565 1_655 116.5(6) ?
O6 Al3 Ba2 . 1_655 58.0(6) ?
O1 Al3 Ba2 . 1_655 136.5(5) ?
O3 Al3 Ba2 . 1_655 55.3(6) ?
Ba1 Al3 Ba2 . 1_655 76.72(12) ?
Ba1 Al3 Ba2 2_565 1_655 114.6(2) ?
Ba2 Al3 Ba2 2_665 1_655 64.50(15) ?
O6 Al3 Ba2 2_565 2_565 57.5(6) ?
O6 Al3 Ba2 . 2_565 115.8(6) ?
O1 Al3 Ba2 . 2_565 54.4(6) ?
O3 Al3 Ba2 . 2_565 135.8(6) ?
Ba1 Al3 Ba2 . 2_565 114.3(2) ?
Ba1 Al3 Ba2 2_565 2_565 76.57(12) ?
Ba2 Al3 Ba2 2_665 2_565 113.96(5) ?
Ba2 Al3 Ba2 1_655 2_565 166.9(2) ?
O6 Al3 Ba2 2_565 . 115.8(6) ?
O6 Al3 Ba2 . . 57.5(6) ?
O1 Al3 Ba2 . . 54.4(6) ?
O3 Al3 Ba2 . . 135.8(6) ?
Ba1 Al3 Ba2 . . 76.57(12) ?
Ba1 Al3 Ba2 2_565 . 114.3(2) ?
Ba2 Al3 Ba2 2_665 . 166.9(2) ?
Ba2 Al3 Ba2 1_655 . 113.96(5) ?
Ba2 Al3 Ba2 2_565 . 64.28(15) ?
O9 Al4 O8 . 1_455 110.8(10) ?
O9 Al4 O5 . 2_455 105.8(7) ?
O8 Al4 O5 1_455 2_455 105.2(7) ?
O9 Al4 O5 . 1_455 105.8(7) ?
O8 Al4 O5 1_455 1_455 105.2(7) ?
O5 Al4 O5 2_455 1_455 123.7(10) ?
O9 Al4 Ba2 . . 63.5(5) ?
O8 Al4 Ba2 1_455 . 64.0(5) ?
O5 Al4 Ba2 2_455 . 156.9(5) ?
O5 Al4 Ba2 1_455 . 79.4(5) ?
O9 Al4 Ba2 . 2 63.5(5) ?
O8 Al4 Ba2 1_455 2 64.0(5) ?
O5 Al4 Ba2 2_455 2 79.4(5) ?
O5 Al4 Ba2 1_455 2 156.9(5) ?
Ba2 Al4 Ba2 . 2 77.54(17) ?
O9 Al4 Ba1 . . 54.0(5) ?
O8 Al4 Ba1 1_455 . 141.5(4) ?
O5 Al4 Ba1 2_455 . 112.9(6) ?
O5 Al4 Ba1 1_455 . 57.3(6) ?
Ba2 Al4 Ba1 . . 78.47(12) ?
Ba2 Al4 Ba1 2 . 117.3(2) ?
O9 Al4 Ba1 . 2 54.0(5) ?
O8 Al4 Ba1 1_455 2 141.5(4) ?
O5 Al4 Ba1 2_455 2 57.3(6) ?
O5 Al4 Ba1 1_455 2 112.9(6) ?
Ba2 Al4 Ba1 . 2 117.3(2) ?
Ba2 Al4 Ba1 2 2 78.47(12) ?
Ba1 Al4 Ba1 . 2 63.53(14) ?
O9 Al4 Ba1 . 2_455 141.0(4) ?
O8 Al4 Ba1 1_455 2_455 53.0(5) ?
O5 Al4 Ba1 2_455 2_455 57.3(6) ?
O5 Al4 Ba1 1_455 2_455 112.6(6) ?
Ba2 Al4 Ba1 . 2_455 116.9(2) ?
Ba2 Al4 Ba1 2 2_455 78.26(12) ?
Ba1 Al4 Ba1 . 2_455 161.2(3) ?
Ba1 Al4 Ba1 2 2_455 113.25(6) ?
O9 Al4 Ba1 . 1_455 141.0(4) ?
O8 Al4 Ba1 1_455 1_455 53.0(5) ?
O5 Al4 Ba1 2_455 1_455 112.6(6) ?
O5 Al4 Ba1 1_455 1_455 57.3(6) ?
Ba2 Al4 Ba1 . 1_455 78.26(12) ?
Ba2 Al4 Ba1 2 1_455 116.9(2) ?
Ba1 Al4 Ba1 . 1_455 113.25(6) ?
Ba1 Al4 Ba1 2 1_455 161.2(3) ?
Ba1 Al4 Ba1 2_455 1_455 63.23(14) ?
Al3 O1 Y1 . 1_455 171.2(14) ?
Al3 O1 Ba2 . 2_565 94.1(7) ?
Y1 O1 Ba2 1_455 2_565 92.6(8) ?
Al3 O1 Ba2 . . 94.1(7) ?
Y1 O1 Ba2 1_455 . 92.6(8) ?
Ba2 O1 Ba2 2_565 . 81.5(7) ?
Al3 O1 Ba1 . . 87.5(8) ?
Y1 O1 Ba1 1_455 . 86.2(6) ?
Ba2 O1 Ba1 2_565 . 176.3(8) ?
Ba2 O1 Ba1 . . 94.99(5) ?
Al3 O1 Ba1 . 2_565 87.5(8) ?
Y1 O1 Ba1 1_455 2_565 86.2(6) ?
Ba2 O1 Ba1 2_565 2_565 94.99(5) ?
Ba2 O1 Ba1 . 2_565 176.3(8) ?
Ba1 O1 Ba1 . 2_565 88.5(7) ?
Al2 O2 Al2 . 2 19.7(8) ?
Al2 O2 Y2 . 1_554 169.1(6) ?
Al2 O2 Y2 2 1_554 169.1(6) ?
Al2 O2 Ba3 . 2 100.0(8) ?
Al2 O2 Ba3 2 2 86.0(6) ?
Y2 O2 Ba3 1_554 2 90.2(6) ?
Al2 O2 Ba3 . . 86.0(6) ?
Al2 O2 Ba3 2 . 100.0(8) ?
Y2 O2 Ba3 1_554 . 90.2(6) ?
Ba3 O2 Ba3 2 . 90.4(6) ?
Al2 O2 Ba2 . 2_554 96.7(8) ?
Al2 O2 Ba2 2 2_554 82.8(7) ?
Y2 O2 Ba2 1_554 2_554 87.0(5) ?
Ba3 O2 Ba2 2 2_554 89.95(7) ?
Ba3 O2 Ba2 . 2_554 177.2(8) ?
Al2 O2 Ba2 . 1_554 82.8(7) ?
Al2 O2 Ba2 2 1_554 96.7(8) ?
Y2 O2 Ba2 1_554 1_554 87.0(5) ?
Ba3 O2 Ba2 2 1_554 177.2(8) ?
Ba3 O2 Ba2 . 1_554 89.95(7) ?
Ba2 O2 Ba2 2_554 1_554 89.5(5) ?
Al2 O2 Ba3B . 2 107.4(8) ?
Al2 O2 Ba3B 2 2 94.7(7) ?
Y2 O2 Ba3B 1_554 2 82.4(5) ?
Ba3 O2 Ba3B 2 2 9.43(9) ?
Ba3 O2 Ba3B . 2 85.1(5) ?
Ba2 O2 Ba3B 2_554 2 94.84(10) ?
Ba2 O2 Ba3B 1_554 2 168.3(7) ?
Al2 O2 Ba3B . . 94.7(7) ?
Al2 O2 Ba3B 2 . 107.4(8) ?
Y2 O2 Ba3B 1_554 . 82.4(5) ?
Ba3 O2 Ba3B 2 . 85.1(5) ?
Ba3 O2 Ba3B . . 9.43(9) ?
Ba2 O2 Ba3B 2_554 . 168.3(7) ?
Ba2 O2 Ba3B 1_554 . 94.84(10) ?
Ba3B O2 Ba3B 2 . 78.9(5) ?
Al3 O3 Y1 . . 173.1(15) ?
Al3 O3 Ba2 . 2_665 92.7(8) ?
Y1 O3 Ba2 . 2_665 92.5(8) ?
Al3 O3 Ba2 . 1_655 92.7(8) ?
Y1 O3 Ba2 . 1_655 92.5(8) ?
Ba2 O3 Ba2 2_665 1_655 80.8(7) ?
Al3 O3 Ba1 . . 87.9(8) ?
Y1 O3 Ba1 . . 87.2(6) ?
Ba2 O3 Ba1 2_665 . 175.8(7) ?
Ba2 O3 Ba1 1_655 . 94.98(5) ?
Al3 O3 Ba1 . 2_565 87.9(8) ?
Y1 O3 Ba1 . 2_565 87.2(6) ?
Ba2 O3 Ba1 2_665 2_565 94.98(5) ?
Ba2 O3 Ba1 1_655 2_565 175.8(7) ?
Ba1 O3 Ba1 . 2_565 89.2(7) ?
Al1 O4 Al1 . 2_565 13.9(9) ?
Al1 O4 Y1 . . 167.2(8) ?
Al1 O4 Y1 2_565 . 167.2(8) ?
Al1 O4 Ba3 . . 88.8(5) ?
Al1 O4 Ba3 2_565 . 99.1(6) ?
Y1 O4 Ba3 . . 93.3(4) ?
Al1 O4 Ba3 . 2_565 99.1(6) ?
Al1 O4 Ba3 2_565 2_565 88.8(5) ?
Y1 O4 Ba3 . 2_565 93.3(4) ?
Ba3 O4 Ba3 . 2_565 95.0(5) ?
Al1 O4 Ba3B . 2_565 107.4(6) ?
Al1 O4 Ba3B 2_565 2_565 97.9(6) ?
Y1 O4 Ba3B . 2_565 85.3(4) ?
Ba3 O4 Ba3B . 2_565 89.4(4) ?
Ba3 O4 Ba3B 2_565 2_565 10.00(8) ?
Al1 O4 Ba3B . . 97.9(6) ?
Al1 O4 Ba3B 2_565 . 107.4(6) ?
Y1 O4 Ba3B . . 85.3(4) ?
Ba3 O4 Ba3B . . 10.00(8) ?
Ba3 O4 Ba3B 2_565 . 89.4(4) ?
Ba3B O4 Ba3B 2_565 . 82.8(4) ?
Al1 O4 Ba1 . 2_565 91.4(6) ?
Al1 O4 Ba1 2_565 2_565 81.9(6) ?
Y1 O4 Ba1 . 2_565 85.5(3) ?
Ba3 O4 Ba1 . 2_565 175.5(4) ?
Ba3 O4 Ba1 2_565 2_565 89.39(9) ?
Ba3B O4 Ba1 2_565 2_565 94.74(8) ?
Ba3B O4 Ba1 . 2_565 170.6(5) ?
Al1 O4 Ba1 . . 81.9(6) ?
Al1 O4 Ba1 2_565 . 91.4(6) ?
Y1 O4 Ba1 . . 85.5(3) ?
Ba3 O4 Ba1 . . 89.39(9) ?
Ba3 O4 Ba1 2_565 . 175.5(4) ?
Ba3B O4 Ba1 2_565 . 170.6(5) ?
Ba3B O4 Ba1 . . 94.74(8) ?
Ba1 O4 Ba1 2_565 . 86.2(4) ?
Al4 O5 Y1 1_655 . 147.1(8) ?
Al4 O5 Ba3B 1_655 . 126.0(7) ?
Y1 O5 Ba3B . . 86.6(5) ?
Al4 O5 Ba3 1_655 . 126.1(7) ?
Y1 O5 Ba3 . . 86.6(5) ?
Ba3B O5 Ba3 . . 11.91(7) ?
Al4 O5 Ba1 1_655 1_655 92.2(7) ?
Y1 O5 Ba1 . 1_655 84.2(5) ?
Ba3B O5 Ba1 . 1_655 88.5(5) ?
Ba3 O5 Ba1 . 1_655 100.3(5) ?
Al4 O5 Ba1 1_655 . 92.4(7) ?
Y1 O5 Ba1 . . 84.2(5) ?
Ba3B O5 Ba1 . . 100.2(5) ?
Ba3 O5 Ba1 . . 88.3(5) ?
Ba1 O5 Ba1 1_655 . 165.1(6) ?
Al3 O6 Y2 . . 149.6(8) ?
Al3 O6 Ba3 . 1_556 121.5(7) ?
Y2 O6 Ba3 . 1_556 88.7(5) ?
Al3 O6 Ba3B . 1_556 121.5(7) ?
Y2 O6 Ba3B . 1_556 88.6(5) ?
Ba3 O6 Ba3B 1_556 1_556 12.05(7) ?
Al3 O6 Ba2 . . 92.8(7) ?
Y2 O6 Ba2 . . 84.2(5) ?
Ba3 O6 Ba2 1_556 . 89.3(5) ?
Ba3B O6 Ba2 1_556 . 101.3(5) ?
Al3 O6 Ba2 . 1_655 92.1(7) ?
Y2 O6 Ba2 . 1_655 83.9(5) ?
Ba3 O6 Ba2 1_556 1_655 101.1(5) ?
Ba3B O6 Ba2 1_556 1_655 89.1(5) ?
Ba2 O6 Ba2 . 1_655 164.0(6) ?
Al2 O7 Al2 . 2 19.4(7) ?
Al2 O7 Y2 . 1_454 168.0(6) ?
Al2 O7 Y2 2 1_454 168.0(6) ?
Al2 O7 Ba3B . 1_455 87.2(5) ?
Al2 O7 Ba3B 2 1_455 101.1(6) ?
Y2 O7 Ba3B 1_454 1_455 90.8(3) ?
Al2 O7 Ba3B . 2_455 101.1(6) ?
Al2 O7 Ba3B 2 2_455 87.2(5) ?
Y2 O7 Ba3B 1_454 2_455 90.8(3) ?
Ba3B O7 Ba3B 1_455 2_455 91.2(4) ?
Al2 O7 Ba2 . 2_554 95.2(5) ?
Al2 O7 Ba2 2 2_554 81.7(5) ?
Y2 O7 Ba2 1_454 2_554 86.4(3) ?
Ba3B O7 Ba2 1_455 2_554 177.0(4) ?
Ba3B O7 Ba2 2_455 2_554 89.94(8) ?
Al2 O7 Ba2 . 1_554 81.7(5) ?
Al2 O7 Ba2 2 1_554 95.2(5) ?
Y2 O7 Ba2 1_454 1_554 86.4(3) ?
Ba3B O7 Ba2 1_455 1_554 89.94(8) ?
Ba3B O7 Ba2 2_455 1_554 177.0(4) ?
Ba2 O7 Ba2 2_554 1_554 88.8(4) ?
Al2 O7 Ba3 . 2_455 108.7(6) ?
Al2 O7 Ba3 2 2_455 96.0(5) ?
Y2 O7 Ba3 1_454 2_455 83.0(3) ?
Ba3B O7 Ba3 1_455 2_455 85.9(4) ?
Ba3B O7 Ba3 2_455 2_455 9.51(7) ?
Ba2 O7 Ba3 2_554 2_455 94.81(8) ?
Ba2 O7 Ba3 1_554 2_455 168.6(4) ?
Al2 O7 Ba3 . 1_455 96.0(5) ?
Al2 O7 Ba3 2 1_455 108.7(6) ?
Y2 O7 Ba3 1_454 1_455 83.0(3) ?
Ba3B O7 Ba3 1_455 1_455 9.51(7) ?
Ba3B O7 Ba3 2_455 1_455 85.9(4) ?
Ba2 O7 Ba3 2_554 1_455 168.6(4) ?
Ba2 O7 Ba3 1_554 1_455 94.81(8) ?
Ba3 O7 Ba3 2_455 1_455 79.7(3) ?
Al4 O8 Y2 1_655 . 166.7(12) ?
Al4 O8 Ba1 1_655 . 97.9(7) ?
Y2 O8 Ba1 . . 92.1(6) ?
Al4 O8 Ba1 1_655 2 97.9(7) ?
Y2 O8 Ba1 . 2 92.1(6) ?
Ba1 O8 Ba1 . 2 81.1(5) ?
Al4 O8 Ba2 1_655 1_655 84.4(7) ?
Y2 O8 Ba2 . 1_655 86.1(5) ?
Ba1 O8 Ba2 . 1_655 95.53(5) ?
Ba1 O8 Ba2 2 1_655 176.1(6) ?
Al4 O8 Ba2 1_655 2_655 84.4(7) ?
Y2 O8 Ba2 . 2_655 86.1(5) ?
Ba1 O8 Ba2 . 2_655 176.1(6) ?
Ba1 O8 Ba2 2 2_655 95.53(5) ?
Ba2 O8 Ba2 1_655 2_655 87.8(5) ?
Al4 O9 Y2 . . 168.6(12) ?
Al4 O9 Ba1 . . 96.8(6) ?
Y2 O9 Ba1 . . 91.9(6) ?
Al4 O9 Ba1 . 2 96.8(6) ?
Y2 O9 Ba1 . 2 91.9(6) ?
Ba1 O9 Ba1 . 2 80.5(5) ?
Al4 O9 Ba2 . 2 84.9(7) ?
Y2 O9 Ba2 . 2 86.9(5) ?
Ba1 O9 Ba2 . 2 175.8(6) ?
Ba1 O9 Ba2 2 2 95.53(5) ?
Al4 O9 Ba2 . . 84.9(7) ?
Y2 O9 Ba2 . . 86.9(5) ?
Ba1 O9 Ba2 . . 95.53(5) ?
Ba1 O9 Ba2 2 . 175.8(6) ?
Ba2 O9 Ba2 2 . 88.4(6) ?
Al1 O10 Al1 2_565 . 13.6(9) ?
Al1 O10 Y1 2_565 1_455 165.4(9) ?
Al1 O10 Y1 . 1_455 165.4(9) ?
Al1 O10 Ba3B 2_565 1_455 99.8(7) ?
Al1 O10 Ba3B . 1_455 89.6(6) ?
Y1 O10 Ba3B 1_455 1_455 94.0(5) ?
Al1 O10 Ba3B 2_565 2_465 89.6(6) ?
Al1 O10 Ba3B . 2_465 99.8(7) ?
Y1 O10 Ba3B 1_455 2_465 94.0(5) ?
Ba3B O10 Ba3B 1_455 2_465 95.9(5) ?
Al1 O10 Ba3 2_565 1_455 108.2(7) ?
Al1 O10 Ba3 . 1_455 98.9(6) ?
Y1 O10 Ba3 1_455 1_455 86.0(5) ?
Ba3B O10 Ba3 1_455 1_455 10.12(9) ?
Ba3B O10 Ba3 2_465 1_455 90.2(5) ?
Al1 O10 Ba3 2_565 2_465 98.9(6) ?
Al1 O10 Ba3 . 2_465 108.2(7) ?
Y1 O10 Ba3 1_455 2_465 86.0(5) ?
Ba3B O10 Ba3 1_455 2_465 90.2(5) ?
Ba3B O10 Ba3 2_465 2_465 10.12(9) ?
Ba3 O10 Ba3 1_455 2_465 83.4(5) ?
Al1 O10 Ba1 2_565 2_565 80.8(6) ?
Al1 O10 Ba1 . 2_565 90.1(7) ?
Y1 O10 Ba1 1_455 2_565 85.0(4) ?
Ba3B O10 Ba1 1_455 2_565 174.8(5) ?
Ba3B O10 Ba1 2_465 2_565 89.24(9) ?
Ba3 O10 Ba1 1_455 2_565 171.0(7) ?
Ba3 O10 Ba1 2_465 2_565 94.79(9) ?
Al1 O10 Ba1 2_565 . 90.1(7) ?
Al1 O10 Ba1 . . 80.8(6) ?
Y1 O10 Ba1 1_455 . 85.0(4) ?
Ba3B O10 Ba1 1_455 . 89.24(9) ?
Ba3B O10 Ba1 2_465 . 174.8(5) ?
Ba3 O10 Ba1 1_455 . 94.79(9) ?
Ba3 O10 Ba1 2_465 . 171.0(7) ?
Ba1 O10 Ba1 2_565 . 85.6(4) ?
O11 O11 Al2 2 . 80.1(9) ?
O11 O11 Al2 2 2 60.8(8) ?
Al2 O11 Al2 . 2 19.3(8) ?
O11 O11 Ba1 2 . 124.4(5) ?
Al2 O11 Ba1 . . 152.2(13) ?
Al2 O11 Ba1 2 . 166.7(13) ?
O11 O11 Ba3B 2 1_455 117.6(4) ?
Al2 O11 Ba3B . 1_455 80.6(9) ?
Al2 O11 Ba3B 2 1_455 90.6(9) ?
Ba1 O11 Ba3B . 1_455 96.5(7) ?
O11 O11 Ba1 2 2 38.2(4) ?
Al2 O11 Ba1 . 2 117.0(11) ?
Al2 O11 Ba1 2 2 98.0(9) ?
Ba1 O11 Ba1 . 2 86.1(6) ?
Ba3B O11 Ba1 1_455 2 130.1(7) ?
Al2 O12 Al1 . . 174.(2) ?
Al2 O12 Al1 . 2_565 173.(2) ?
Al1 O12 Al1 . 2_565 1.9(3) ?
Al2 O12 Al2 . 2 3.2(3) ?
Al1 O12 Al2 . 2 175.(2) ?
Al1 O12 Al2 2_565 2 175.4(19) ?
Al2 O12 Ba3 . . 92.4(14) ?
Al1 O12 Ba3 . . 93.1(14) ?
Al1 O12 Ba3 2_565 . 92.5(12) ?
Al2 O12 Ba3 2 . 91.7(12) ?
Al2 O12 Ba3B . 1_455 86.9(13) ?
Al1 O12 Ba3B . 1_455 87.6(14) ?
Al1 O12 Ba3B 2_565 1_455 88.1(12) ?
Al2 O12 Ba3B 2 1_455 87.6(11) ?
Ba3 O12 Ba3B . 1_455 179.3(15) ?
Al2 O12 Ba1 . . 99.7(15) ?
Al1 O12 Ba1 . . 83.0(14) ?
Al1 O12 Ba1 2_565 . 84.9(12) ?
Al2 O12 Ba1 2 . 96.7(12) ?
Ba3 O12 Ba1 . . 91.9(11) ?
Ba3B O12 Ba1 1_455 . 88.0(10) ?
Al2 O12 Ba2 . 1_554 79.1(13) ?
Al1 O12 Ba2 . 1_554 97.8(15) ?
Al1 O12 Ba2 2_565 1_554 96.0(13) ?
Al2 O12 Ba2 2 1_554 82.2(11) ?
Ba3 O12 Ba2 . 1_554 92.0(10) ?
Ba3B O12 Ba2 1_455 1_554 88.1(10) ?
Ba1 O12 Ba2 . 1_554 176.0(13) ?
Al2 O12 Ba3B . . 92.4(14) ?
Al1 O12 Ba3B . . 93.0(13) ?
Al1 O12 Ba3B 2_565 . 92.5(11) ?
Al2 O12 Ba3B 2 . 91.8(11) ?
Ba3 O12 Ba3B . . 0.04(18) ?
Ba3B O12 Ba3B 1_455 . 179.3(13) ?
Ba1 O12 Ba3B . . 91.9(10) ?
Ba2 O12 Ba3B 1_554 . 92.0(9) ?
O13 O13 Al1 2_565 . 76.6(10) ?
O13 O13 Al1 2_565 2_565 61.7(8) ?
Al1 O13 Al1 . 2_565 14.9(10) ?
O13 O13 Ba2 2_565 1_554 124.8(5) ?
Al1 O13 Ba2 . 1_554 155.0(14) ?
Al1 O13 Ba2 2_565 1_554 166.1(13) ?
O13 O13 Ba3B 2_565 1_455 117.3(4) ?
Al1 O13 Ba3B . 1_455 81.9(10) ?
Al1 O13 Ba3B 2_565 1_455 89.6(10) ?
Ba2 O13 Ba3B 1_554 1_455 96.5(7) ?
O13 O13 Ba2 2_565 2_564 37.8(4) ?
Al1 O13 Ba2 . 2_564 113.2(12) ?
Al1 O13 Ba2 2_565 2_564 98.5(10) ?
Ba2 O13 Ba2 1_554 2_564 87.0(6) ?
Ba3B O13 Ba2 1_455 2_564 130.0(7) ?

loop_
_geom_bond_atom_site_label_1
_geom_bond_atom_site_label_2
_geom_bond_site_symmetry_2
_geom_bond_distance
_geom_bond_publ_flag
Ba1 O11 . 2.30(2) ?
Ba1 O8 . 2.856(15) ?
Ba1 O9 . 2.872(16) ?
Ba1 O3 . 2.963(18) ?
Ba1 O5 1_455 2.971(18) ?
Ba1 O5 . 2.981(18) ?
Ba1 O1 . 2.983(18) ?
Ba1 O12 . 3.02(4) ?
Ba1 O4 . 3.045(10) ?
Ba1 O10 . 3.063(12) ?
Ba1 O11 2 3.07(2) ?
Ba1 Al1 . 3.308(12) ?
Ba2 O13 1_556 2.30(2) ?
Ba2 O1 . 2.872(19) ?
Ba2 O3 1_455 2.893(19) ?
Ba2 O2 1_556 2.928(14) ?
Ba2 O7 1_556 2.947(9) ?
Ba2 O9 . 2.958(15) ?
Ba2 O8 1_455 2.974(15) ?
Ba2 O6 . 2.977(18) ?
Ba2 O6 1_455 2.983(18) ?
Ba2 O12 1_556 3.03(4) ?
Ba2 O13 2_566 3.08(2) ?
Ba2 Al2 1_556 3.195(11) ?
Ba3 Ba3B . 0.5800(17) ?
Ba3 O12 . 2.56(3) ?
Ba3 O4 . 2.667(10) ?
Ba3 O6 1_554 2.760(14) ?
Ba3 O2 . 2.777(14) ?
Ba3 O5 . 2.796(15) ?
Ba3 O10 1_655 2.955(13) ?
Ba3 O7 1_655 3.077(11) ?
Ba3 Al2 . 3.154(12) ?
Ba3 Al1 . 3.183(14) ?
Ba3 Al1 2_565 3.441(13) ?
Ba3 Al2 2 3.499(12) ?
Ba3B O10 1_655 2.651(11) ?
Ba3B O7 1_655 2.756(10) ?
Ba3B O12 1_655 2.76(3) ?
Ba3B O6 1_554 2.763(14) ?
Ba3B O5 . 2.793(16) ?
Ba3B O4 . 2.976(12) ?
Ba3B O11 1_655 3.05(2) ?
Ba3B O13 1_655 3.06(2) ?
Ba3B O2 . 3.099(16) ?
Ba3B O12 . 3.14(3) ?
Ba3B Al2 1_655 3.183(13) ?
Y1 O10 1_655 2.192(18) ?
Y1 O4 . 2.201(12) ?
Y1 O3 . 2.22(3) ?
Y1 O1 1_655 2.24(2) ?
Y1 O5 2_565 2.368(15) ?
Y1 O5 . 2.368(15) ?
Y2 O9 . 2.23(2) ?
Y2 O8 . 2.24(2) ?
Y2 O7 1_656 2.255(11) ?
Y2 O2 1_556 2.26(2) ?
Y2 O6 2 2.353(15) ?
Y2 O6 . 2.353(15) ?
Al1 Al1 2_565 0.43(3) ?
Al1 O13 . 1.49(2) ?
Al1 O13 2_565 1.65(2) ?
Al1 O12 . 1.76(4) ?
Al1 O4 . 1.792(17) ?
Al1 O10 . 1.83(2) ?
Al1 O12 2_565 2.19(4) ?
Al2 Al2 2 0.58(2) ?
Al2 O11 . 1.54(2) ?
Al2 O2 . 1.70(2) ?
Al2 O7 . 1.730(15) ?
Al2 O11 2 1.74(2) ?
Al2 O12 . 1.74(4) ?
Al2 O12 2 2.31(4) ?
Al3 O6 2_565 1.750(15) ?
Al3 O6 . 1.750(15) ?
Al3 O1 . 1.85(3) ?
Al3 O3 . 1.86(3) ?
Al4 O9 . 1.73(2) ?
Al4 O8 1_455 1.74(2) ?
Al4 O5 2_455 1.788(15) ?
Al4 O5 1_455 1.788(15) ?
O11 O11 2 1.11(4) ?
O13 O13 2_565 1.13(4) ?

_cod_database_fobs_code 2312687
